data_9004523
loop_
_publ_author_name
'Russell, R. L.'
'Guggenheim, S.'

_publ_section_title
;
 The crystal structures of near-end-member phlogopite at high temperatures
 and heat-treated Fe-rich phlogopite: The influence of the O,OH,F site
 Sample: heat-treated at 904 degrees C for 24 hours, Fe-rich phlogopite
;
_journal_name_full 'The Canadian Mineralogist'
_journal_page_first 711
_journal_page_last 720
_journal_volume 37
_journal_year 1999
_chemical_compound_source 'Silver Crater mine, Ontario, Canada'
_chemical_formula_sum 'Al1.004 F0.94 Fe1.17 H1.06 K0.92 Mg1.56 Mn0.06 Na0.04 O11.06 Si2.972 Ti0.144'
_chemical_name_mineral Phlogopite
_space_group_IT_number 12
_symmetry_space_group_name_Hall '-C 2y'
_symmetry_space_group_name_H-M 'C 1 2/m 1'
_cell_angle_alpha 90
_cell_angle_beta 100.07
_cell_angle_gamma 90
_cell_formula_units_Z 2
_cell_length_a 5.3099
_cell_length_b 9.185
_cell_length_c 10.093
_cell_volume 484.667
_database_code_amcsd 0005598
_exptl_crystal_density_diffrn 3.130
_exptl_crystal_thermal_history 'heat-treated at 904 degrees C for 24 hours'
_cod_original_formula_sum 'K.92 Na.04 Mg1.56 Fe1.17 Ti.144 Mn.06 Si2.972 Al1.004 O11.06 (F.94 H1.06)'
_cod_database_code 9004523

loop_
_space_group_symop_operation_xyz
x,y,z
1/2+x,1/2+y,z
x,-y,z
1/2+x,1/2-y,z
-x,y,-z
1/2-x,1/2+y,-z
-x,-y,-z
1/2-x,1/2-y,-z

loop_
_atom_site_aniso_label
_atom_site_aniso_U_11
_atom_site_aniso_U_22
_atom_site_aniso_U_33
_atom_site_aniso_U_12
_atom_site_aniso_U_13
_atom_site_aniso_U_23
K 0.03100 0.02900 0.03900 0.00000 0.00700 0.00000
Na 0.03100 0.02900 0.03900 0.00000 0.00700 0.00000
Mg1 0.01440 0.01320 0.02800 0.00000 0.00580 0.00000
Fe1 0.01440 0.01320 0.02800 0.00000 0.00580 0.00000
Ti1 0.01440 0.01320 0.02800 0.00000 0.00580 0.00000
Mn1 0.01440 0.01320 0.02800 0.00000 0.00580 0.00000
Mg2 0.00860 0.01310 0.02160 0.00000 0.00220 0.00000
Fe2 0.00860 0.01310 0.02160 0.00000 0.00220 0.00000
Ti2 0.00860 0.01310 0.02160 0.00000 0.00220 0.00000
Mn2 0.00860 0.01310 0.02160 0.00000 0.00220 0.00000
Si 0.00810 0.00780 0.01770 0.00000 0.00250 0.00010
Al 0.00810 0.00780 0.01770 0.00000 0.00250 0.00010
Ti 0.00810 0.00780 0.01770 0.00000 0.00250 0.00010
O1 0.02800 0.01100 0.02100 0.00000 0.00300 0.00000
O2 0.01600 0.02500 0.02400 -0.00500 0.00500 -0.00200
O3 0.01000 0.01100 0.01700 0.00100 0.00200 0.00100
O-H4 0.01400 0.01200 0.02300 0.00000 0.00400 0.00000
F4 0.01400 0.01200 0.02300 0.00000 0.00400 0.00000

loop_
_atom_site_label
_atom_site_fract_x
_atom_site_fract_y
_atom_site_fract_z
_atom_site_occupancy
_atom_site_U_iso_or_equiv
_atom_site_type_symbol
_atom_site_attached_hydrogens
K 0.00000 0.50000 0.00000 0.92000 0.03270 K 0
Na 0.00000 0.50000 0.00000 0.04000 0.03270 Na 0
Mg1 0.00000 0.00000 0.50000 0.52000 0.01810 Mg 0
Fe1 0.00000 0.00000 0.50000 0.39000 0.01810 Fe 0
Ti1 0.00000 0.00000 0.50000 0.04000 0.01810 Ti 0
Mn1 0.00000 0.00000 0.50000 0.02000 0.01810 Mn 0
Mg2 0.00000 0.34200 0.50000 0.52000 0.01450 Mg 0
Fe2 0.00000 0.34200 0.50000 0.39000 0.01450 Fe 0
Ti2 0.00000 0.34200 0.50000 0.04000 0.01450 Ti 0
Mn2 0.00000 0.34200 0.50000 0.02000 0.01450 Mn 0
Si 0.07340 0.16740 0.22320 0.74300 0.01120 Si 0
Al 0.07340 0.16740 0.22320 0.25100 0.01120 Al 0
Ti 0.07340 0.16740 0.22320 0.00600 0.01120 Ti 0
O1 0.03100 0.00000 0.16610 1.00000 0.02000 O 0
O2 0.31550 0.23800 0.16450 1.00000 0.02160 O 0
O3 0.12950 0.16940 0.38960 1.00000 0.01280 O 0
O-H4 0.13590 0.50000 0.40100 0.53000 0.01600 O 1
F4 0.13590 0.50000 0.40100 0.47000 0.01600 F 0

loop_
_cod_changelog_entry_id
_cod_changelog_entry_author
_cod_changelog_entry_date
_cod_changelog_entry_text
1
;cod-tools version 3.8.0
Id: cif_guess_AMCSD_atom_types 9574 2023-05-10 09:00:05Z saulius
;
2023-05-10T18:49:12+03:00
;Derived atom types and hydrogen counts
from atom names that follow the AMCSD naming convention
(Wat == water, O-H == hydroxyl).
;
2
;cod-tools version 3.10.1
Id: cif_fix_AMCSD_aniso_labels 10200 2024-08-01 14:09:44Z saulius
;
2024-08-02T12:20:36+03:00
;Changed the following '_atom_site_aniso_label' values:
'OH4' -> 'O-H4'
;

loop_
_cod_related_entry_id
_cod_related_entry_database
_cod_related_entry_code
1 AMCSD 0005598
